data_8107255
loop_
_publ_author_name
'Tong, Jian-Ying'
'Sun, Na-Bo'
'Han, Liang'
'Liu, Xing-Hai'

_publ_section_title
;
 Hydrogen bonded dimers in the crystal structure of
 2-chloro-N-(phenylcarbamoyl)nicotinamide, C26H20Cl2N6O4
;
_journal_issue 5
_journal_name_full 'Zeitschrift f\"ur Kristallographie - New Crystal Structures'
_journal_page_first 929
_journal_page_last 931
_journal_paper_doi 10.1515/ncrs-2022-0270
_journal_volume 237
_journal_year 2022
_chemical_formula_moiety '2(C13 H10 Cl N3 O2)'
_chemical_formula_sum 'C26 H20 Cl2 N6 O4'
_chemical_formula_weight 551.38
_space_group_crystal_system orthorhombic
_space_group_IT_number 61
_space_group_name_Hall '-P 2ac 2ab'
_space_group_name_H-M_alt 'P b c a'
_atom_sites_solution_hydrogens geom
_atom_sites_solution_primary direct
_cell_angle_alpha 90
_cell_angle_beta 90
_cell_angle_gamma 90
_cell_formula_units_Z 8
_cell_length_a 7.7316(6)
_cell_length_b 24.8021(19)
_cell_length_c 26.074(2)
_cell_measurement_reflns_used 9964
_cell_measurement_temperature 296(2)
_cell_measurement_theta_max 26.74
_cell_measurement_theta_min 2.27
_cell_volume 4999.9(7)
_computing_molecular_graphics 'Olex2 (Dolomanov et al., 2009)'
_computing_publication_material 'Olex2 (Dolomanov et al., 2009)'
_computing_structure_refinement 'ShelXL (Sheldrick, 2015)'
_computing_structure_solution 'ShelXS (Sheldrick, 2008)'
_diffrn_ambient_temperature 296(2)
_diffrn_measured_fraction_theta_full 0.999
_diffrn_measured_fraction_theta_max 0.998
_diffrn_measurement_device_type 'CCD area detector'
_diffrn_measurement_method 'phi and omega scans'
_diffrn_radiation_monochromator graphite
_diffrn_radiation_type MoK\a
_diffrn_radiation_wavelength 0.71073
_diffrn_reflns_av_R_equivalents 0.1209
_diffrn_reflns_av_unetI/netI 0.0527
_diffrn_reflns_Laue_measured_fraction_full 0.999
_diffrn_reflns_Laue_measured_fraction_max 0.998
_diffrn_reflns_limit_h_max 10
_diffrn_reflns_limit_h_min -10
_diffrn_reflns_limit_k_max 31
_diffrn_reflns_limit_k_min -32
_diffrn_reflns_limit_l_max 33
_diffrn_reflns_limit_l_min -33
_diffrn_reflns_number 95911
_diffrn_reflns_point_group_measured_fraction_full 0.999
_diffrn_reflns_point_group_measured_fraction_max 0.998
_diffrn_reflns_theta_full 25.242
_diffrn_reflns_theta_max 27.544
_diffrn_reflns_theta_min 2.862
_exptl_absorpt_coefficient_mu 0.306
_exptl_absorpt_correction_T_max 0.7456
_exptl_absorpt_correction_T_min 0.5748
_exptl_absorpt_correction_type multi-scan
_exptl_absorpt_process_details
'SADABS-2016/2 (Bruker,2016/2) was used for absorption correction. wR2(int) was 0.1804 before and 0.0986 after correction. The Ratio of minimum to maximum transmission is 0.7709. The \l/2 correction factor is Not present.'
_exptl_crystal_colour 'clear light colourless'
_exptl_crystal_colour_lustre clear
_exptl_crystal_colour_modifier light
_exptl_crystal_colour_primary colourless
_exptl_crystal_density_diffrn 1.465
_exptl_crystal_density_meas .
_exptl_crystal_description plate
_exptl_crystal_F_000 2272
_exptl_crystal_size_max 0.48
_exptl_crystal_size_mid 0.34
_exptl_crystal_size_min 0.22
_refine_diff_density_max 0.240
_refine_diff_density_min -0.319
_refine_diff_density_rms 0.073
_refine_ls_extinction_coef .
_refine_ls_extinction_method none
_refine_ls_goodness_of_fit_ref 1.066
_refine_ls_hydrogen_treatment constr
_refine_ls_matrix_type full
_refine_ls_number_parameters 343
_refine_ls_number_reflns 5739
_refine_ls_number_restraints 0
_refine_ls_restrained_S_all 1.066
_refine_ls_R_factor_all 0.1146
_refine_ls_R_factor_gt 0.0674
_refine_ls_shift/su_max 0.001
_refine_ls_shift/su_mean 0.000
_refine_ls_structure_factor_coef Fsqd
_refine_ls_weighting_details 'w=1/[\s^2^(Fo^2^)+(0.0673P)^2^+2.6401P] where P=(Fo^2^+2Fc^2^)/3'
_refine_ls_weighting_scheme calc
_refine_ls_wR_factor_gt 0.1437
_refine_ls_wR_factor_ref 0.1625
_reflns_Friedel_coverage 0.000
_reflns_Friedel_fraction_full .
_reflns_Friedel_fraction_max .
_reflns_number_gt 3667
_reflns_number_total 5739
_reflns_threshold_expression 'I > 2\s(I)'
_cod_data_source_file suppl_j_ncrs-2022-0270_suppl.cif
_cod_data_source_block 2
_cod_database_code 8107255
_shelx_space_group_comment
;
The symmetry employed for this shelxl refinement is uniquely defined
by the following loop, which should always be used as a source of
symmetry information in preference to the above space-group names.
They are only intended as comments.
;
_shelx_estimated_absorpt_t_max 0.936
_shelx_estimated_absorpt_t_min 0.867
_olex2_refinement_description
;
1. Fixed Uiso
 At 1.2 times of:
  All C(H) groups, All N(H) groups
2.a Aromatic/amide H refined with riding coordinates:
 N2(H2), N3(H3), C1(H1), C2(H2A), C3(H3A), C9(H9), C10(H10), C11(H11),
 C12(H12), C13(H13), N5(H5), N6(H6), C14(H14), C15(H15), C16(H16), C22(H22),
 C23(H23), C24(H24), C25(H25), C26(H26)
;

loop_
_space_group_symop_operation_xyz
'x, y, z'
'-x+1/2, -y, z+1/2'
'x+1/2, -y+1/2, -z'
'-x, y+1/2, -z+1/2'
'-x, -y, -z'
'x-1/2, y, -z-1/2'
'-x-1/2, y-1/2, z'
'x, -y-1/2, z-1/2'

loop_
_atom_site_label
_atom_site_type_symbol
_atom_site_fract_x
_atom_site_fract_y
_atom_site_fract_z
_atom_site_U_iso_or_equiv
_atom_site_adp_type
_atom_site_occupancy
_atom_site_site_symmetry_order
_atom_site_calc_flag
_atom_site_refinement_flags_posn
_atom_site_refinement_flags_adp
_atom_site_refinement_flags_occupancy
_atom_site_disorder_assembly
_atom_site_disorder_group
Cl1 Cl 0.19308(13) 0.49008(3) -0.25012(3) 0.0740(3) Uani 1 1 d . . . . .
O1 O 0.3155(3) 0.48839(7) -0.14194(7) 0.0606(6) Uani 1 1 d . . . . .
O2 O 0.1657(3) 0.40173(7) -0.01569(7) 0.0608(6) Uani 1 1 d . . . . .
N1 N 0.3167(4) 0.39981(12) -0.28105(9) 0.0617(7) Uani 1 1 d . . . . .
N2 N 0.2225(3) 0.41379(8) -0.09979(7) 0.0428(5) Uani 1 1 d . . . . .
H2 H 0.1889 0.3811 -0.1047 0.051 Uiso 1 1 calc R . . . .
N3 N 0.2599(3) 0.48372(8) -0.04193(8) 0.0425(5) Uani 1 1 d . . . . .
H3 H 0.2898 0.5013 -0.0689 0.051 Uiso 1 1 calc R . . . .
C1 C 0.3787(4) 0.34948(14) -0.27533(11) 0.0610(8) Uani 1 1 d . . . . .
H1 H 0.4088 0.3302 -0.3046 0.073 Uiso 1 1 calc R . . . .
C2 C 0.3994(4) 0.32534(12) -0.22898(11) 0.0548(8) Uani 1 1 d . . . . .
H2A H 0.4394 0.2901 -0.2267 0.066 Uiso 1 1 calc R . . . .
C3 C 0.3601(3) 0.35435(10) -0.18552(10) 0.0460(6) Uani 1 1 d . . . . .
H3A H 0.3730 0.3385 -0.1534 0.055 Uiso 1 1 calc R . . . .
C4 C 0.3014(3) 0.40683(10) -0.18934(9) 0.0373(6) Uani 1 1 d . . . . .
C5 C 0.2798(4) 0.42680(11) -0.23897(10) 0.0470(7) Uani 1 1 d . . . . .
C6 C 0.2784(3) 0.44087(10) -0.14247(9) 0.0406(6) Uani 1 1 d . . . . .
C7 C 0.2131(4) 0.43245(10) -0.04920(9) 0.0419(6) Uani 1 1 d . . . . .
C8 C 0.2661(3) 0.51260(9) 0.00480(9) 0.0388(6) Uani 1 1 d . . . . .
C9 C 0.1936(4) 0.49477(11) 0.05044(10) 0.0519(7) Uani 1 1 d . . . . .
H9 H 0.1386 0.4615 0.0522 0.062 Uiso 1 1 calc R . . . .
C10 C 0.2046(4) 0.52757(12) 0.09334(11) 0.0583(8) Uani 1 1 d . . . . .
H10 H 0.1573 0.5157 0.1241 0.070 Uiso 1 1 calc R . . . .
C11 C 0.2826(4) 0.57676(11) 0.09175(11) 0.0554(8) Uani 1 1 d . . . . .
H11 H 0.2868 0.5983 0.1209 0.066 Uiso 1 1 calc R . . . .
C12 C 0.3551(4) 0.59421(11) 0.04670(11) 0.0559(8) Uani 1 1 d . . . . .
H12 H 0.4092 0.6277 0.0453 0.067 Uiso 1 1 calc R . . . .
C13 C 0.3478(4) 0.56224(10) 0.00341(10) 0.0460(7) Uani 1 1 d . . . . .
H13 H 0.3982 0.5741 -0.0269 0.055 Uiso 1 1 calc R . . . .
Cl2 Cl 0.16199(10) 0.22435(3) 0.12346(3) 0.0614(2) Uani 1 1 d . . . . .
O3 O -0.0509(3) 0.22324(7) 0.02733(7) 0.0605(6) Uani 1 1 d . . . . .
O4 O 0.0987(3) 0.30349(7) -0.10350(6) 0.0523(5) Uani 1 1 d . . . . .
N4 N 0.0579(4) 0.31406(11) 0.16181(9) 0.0664(7) Uani 1 1 d . . . . .
N5 N 0.0432(3) 0.29560(8) -0.01890(7) 0.0426(5) Uani 1 1 d . . . . .
H5 H 0.0693 0.3292 -0.0160 0.051 Uiso 1 1 calc R . . . .
N6 N 0.0168(3) 0.22144(8) -0.07201(8) 0.0453(5) Uani 1 1 d . . . . .
H6 H -0.0115 0.2058 -0.0438 0.054 Uiso 1 1 calc R . . . .
C14 C -0.0120(5) 0.36290(15) 0.15962(12) 0.0767(10) Uani 1 1 d . . . . .
H14 H -0.0191 0.3826 0.1899 0.092 Uiso 1 1 calc R . . . .
C15 C -0.0742(5) 0.38623(12) 0.11591(12) 0.0642(9) Uani 1 1 d . . . . .
H15 H -0.1190 0.4210 0.1163 0.077 Uiso 1 1 calc R . . . .
C16 C -0.0687(4) 0.35660(11) 0.07120(11) 0.0513(7) Uani 1 1 d . . . . .
H16 H -0.1101 0.3712 0.0407 0.062 Uiso 1 1 calc R . . . .
C17 C -0.0011(3) 0.30489(10) 0.07205(9) 0.0393(6) Uani 1 1 d . . . . .
C18 C 0.0609(4) 0.28672(11) 0.11880(10) 0.0453(6) Uani 1 1 d . . . . .
C19 C -0.0044(3) 0.27025(10) 0.02540(10) 0.0418(6) Uani 1 1 d . . . . .
C20 C 0.0552(4) 0.27397(10) -0.06836(9) 0.0409(6) Uani 1 1 d . . . . .
C21 C 0.0169(4) 0.18842(10) -0.11617(10) 0.0448(7) Uani 1 1 d . . . . .
C22 C -0.0522(4) 0.13721(10) -0.11018(11) 0.0531(7) Uani 1 1 d . . . . .
H22 H -0.1008 0.1273 -0.0789 0.064 Uiso 1 1 calc R . . . .
C23 C -0.0493(5) 0.10108(12) -0.14993(13) 0.0716(10) Uani 1 1 d . . . . .
H23 H -0.0942 0.0666 -0.1455 0.086 Uiso 1 1 calc R . . . .
C24 C 0.0196(6) 0.11595(13) -0.19595(13) 0.0799(11) Uani 1 1 d . . . . .
H24 H 0.0230 0.0913 -0.2228 0.096 Uiso 1 1 calc R . . . .
C25 C 0.0841(5) 0.16708(13) -0.20291(12) 0.0747(10) Uani 1 1 d . . . . .
H25 H 0.1282 0.1770 -0.2347 0.090 Uiso 1 1 calc R . . . .
C26 C 0.0839(5) 0.20396(11) -0.16286(11) 0.0589(8) Uani 1 1 d . . . . .
H26 H 0.1282 0.2385 -0.1675 0.071 Uiso 1 1 calc R . . . .

loop_
_atom_site_aniso_label
_atom_site_aniso_U_11
_atom_site_aniso_U_22
_atom_site_aniso_U_33
_atom_site_aniso_U_23
_atom_site_aniso_U_13
_atom_site_aniso_U_12
Cl1 0.0937(7) 0.0664(5) 0.0620(5) 0.0219(4) -0.0150(4) 0.0113(5)
O1 0.1017(18) 0.0381(11) 0.0421(11) 0.0010(8) 0.0092(10) -0.0108(10)
O2 0.1039(18) 0.0407(10) 0.0379(10) -0.0023(8) 0.0113(11) -0.0181(11)
N1 0.0719(19) 0.0814(19) 0.0317(13) -0.0028(12) -0.0068(11) -0.0078(15)
N2 0.0621(15) 0.0334(10) 0.0329(11) -0.0035(9) 0.0023(10) -0.0055(10)
N3 0.0615(15) 0.0333(11) 0.0326(11) -0.0007(9) 0.0031(10) -0.0028(10)
C1 0.066(2) 0.075(2) 0.0415(17) -0.0230(15) 0.0025(14) -0.0070(18)
C2 0.059(2) 0.0537(17) 0.0513(17) -0.0151(14) 0.0001(14) 0.0052(15)
C3 0.0536(17) 0.0462(14) 0.0383(14) -0.0015(12) -0.0047(12) 0.0044(13)
C4 0.0379(15) 0.0422(14) 0.0319(13) -0.0008(10) -0.0045(10) -0.0006(11)
C5 0.0495(17) 0.0553(16) 0.0362(14) 0.0047(12) -0.0075(12) -0.0064(13)
C6 0.0497(16) 0.0368(14) 0.0354(13) 0.0013(11) -0.0013(12) 0.0011(12)
C7 0.0538(17) 0.0383(14) 0.0335(13) -0.0021(11) 0.0015(12) 0.0005(12)
C8 0.0474(16) 0.0349(13) 0.0340(13) -0.0036(10) -0.0023(11) 0.0072(12)
C9 0.074(2) 0.0406(14) 0.0415(16) -0.0021(12) 0.0098(14) -0.0033(14)
C10 0.084(2) 0.0551(17) 0.0361(15) -0.0024(13) 0.0094(15) 0.0063(16)
C11 0.076(2) 0.0508(16) 0.0393(15) -0.0155(13) -0.0049(15) 0.0089(15)
C12 0.072(2) 0.0421(15) 0.0539(18) -0.0090(13) -0.0060(16) -0.0017(14)
C13 0.0561(18) 0.0399(14) 0.0421(14) -0.0011(11) 0.0030(13) -0.0009(13)
Cl2 0.0617(5) 0.0562(4) 0.0664(5) 0.0252(4) -0.0008(4) 0.0026(4)
O3 0.0889(17) 0.0422(11) 0.0503(12) 0.0055(9) 0.0080(11) -0.0149(11)
O4 0.0806(14) 0.0433(10) 0.0332(9) 0.0019(8) -0.0021(9) -0.0140(10)
N4 0.083(2) 0.0788(18) 0.0373(13) 0.0034(13) 0.0047(13) 0.0043(16)
N5 0.0603(15) 0.0328(10) 0.0348(11) 0.0002(9) -0.0002(10) -0.0039(10)
N6 0.0642(15) 0.0340(11) 0.0378(12) 0.0008(9) -0.0059(11) -0.0032(10)
C14 0.107(3) 0.084(2) 0.0397(17) -0.0153(17) 0.0114(18) 0.006(2)
C15 0.084(2) 0.0545(17) 0.0536(19) -0.0055(15) 0.0164(17) 0.0141(17)
C16 0.0590(18) 0.0510(16) 0.0438(16) 0.0062(12) 0.0050(13) 0.0087(14)
C17 0.0420(15) 0.0414(14) 0.0345(13) 0.0062(10) 0.0045(11) -0.0026(11)
C18 0.0441(16) 0.0507(15) 0.0410(15) 0.0117(12) 0.0070(12) -0.0022(13)
C19 0.0435(15) 0.0398(14) 0.0421(15) 0.0053(11) 0.0012(12) 0.0022(12)
C20 0.0498(16) 0.0381(13) 0.0350(14) 0.0003(11) -0.0059(12) -0.0003(12)
C21 0.0579(18) 0.0369(13) 0.0394(14) -0.0008(11) -0.0146(13) 0.0049(12)
C22 0.066(2) 0.0414(14) 0.0516(17) 0.0023(13) -0.0163(14) -0.0005(14)
C23 0.107(3) 0.0396(16) 0.068(2) -0.0053(15) -0.028(2) -0.0041(17)
C24 0.131(3) 0.0516(18) 0.057(2) -0.0179(16) -0.022(2) 0.003(2)
C25 0.122(3) 0.0593(19) 0.0432(17) -0.0067(15) -0.0052(19) 0.000(2)
C26 0.087(2) 0.0435(15) 0.0459(17) -0.0035(13) -0.0079(16) -0.0004(16)

loop_
_atom_type_symbol
_atom_type_description
_atom_type_scat_dispersion_real
_atom_type_scat_dispersion_imag
_atom_type_scat_source
C C 0.0033 0.0016 'International Tables Vol C Tables 4.2.6.8 and 6.1.1.4'
H H 0.0000 0.0000 'International Tables Vol C Tables 4.2.6.8 and 6.1.1.4'
Cl Cl 0.1484 0.1585 'International Tables Vol C Tables 4.2.6.8 and 6.1.1.4'
N N 0.0061 0.0033 'International Tables Vol C Tables 4.2.6.8 and 6.1.1.4'
O O 0.0106 0.0060 'International Tables Vol C Tables 4.2.6.8 and 6.1.1.4'

loop_
_geom_angle_atom_site_label_1
_geom_angle_atom_site_label_2
_geom_angle_atom_site_label_3
_geom_angle
_geom_angle_site_symmetry_1
_geom_angle_site_symmetry_3
C5 N1 C1 117.2(2) . .
C6 N2 H2 115.8 . .
C6 N2 C7 128.3(2) . .
C7 N2 H2 115.8 . .
C7 N3 H3 116.1 . .
C7 N3 C8 127.9(2) . .
C8 N3 H3 116.1 . .
N1 C1 H1 118.3 . .
N1 C1 C2 123.4(3) . .
C2 C1 H1 118.3 . .
C1 C2 H2A 120.8 . .
C1 C2 C3 118.4(3) . .
C3 C2 H2A 120.8 . .
C2 C3 H3A 119.8 . .
C2 C3 C4 120.4(3) . .
C4 C3 H3A 119.8 . .
C3 C4 C5 116.1(2) . .
C3 C4 C6 120.8(2) . .
C5 C4 C6 122.9(2) . .
N1 C5 Cl1 113.9(2) . .
N1 C5 C4 124.5(3) . .
C4 C5 Cl1 121.6(2) . .
O1 C6 N2 122.8(2) . .
O1 C6 C4 122.0(2) . .
N2 C6 C4 115.1(2) . .
O2 C7 N2 119.1(2) . .
O2 C7 N3 125.2(2) . .
N3 C7 N2 115.7(2) . .
C9 C8 N3 124.3(2) . .
C13 C8 N3 116.3(2) . .
C13 C8 C9 119.4(2) . .
C8 C9 H9 120.6 . .
C10 C9 C8 118.7(3) . .
C10 C9 H9 120.6 . .
C9 C10 H10 119.0 . .
C11 C10 C9 121.9(3) . .
C11 C10 H10 119.0 . .
C10 C11 H11 120.3 . .
C10 C11 C12 119.3(3) . .
C12 C11 H11 120.3 . .
C11 C12 H12 119.9 . .
C11 C12 C13 120.2(3) . .
C13 C12 H12 119.9 . .
C8 C13 H13 119.7 . .
C12 C13 C8 120.5(3) . .
C12 C13 H13 119.7 . .
C18 N4 C14 116.3(3) . .
C19 N5 H5 115.8 . .
C19 N5 C20 128.4(2) . .
C20 N5 H5 115.8 . .
C20 N6 H6 115.8 . .
C20 N6 C21 128.4(2) . .
C21 N6 H6 115.8 . .
N4 C14 H14 117.8 . .
N4 C14 C15 124.5(3) . .
C15 C14 H14 117.8 . .
C14 C15 H15 121.0 . .
C14 C15 C16 118.0(3) . .
C16 C15 H15 121.0 . .
C15 C16 H16 120.3 . .
C15 C16 C17 119.5(3) . .
C17 C16 H16 120.3 . .
C16 C17 C19 121.0(2) . .
C18 C17 C16 116.5(2) . .
C18 C17 C19 122.5(2) . .
N4 C18 Cl2 114.1(2) . .
N4 C18 C17 125.4(3) . .
C17 C18 Cl2 120.5(2) . .
O3 C19 N5 123.6(2) . .
O3 C19 C17 121.5(2) . .
N5 C19 C17 114.9(2) . .
O4 C20 N5 118.7(2) . .
O4 C20 N6 126.2(2) . .
N6 C20 N5 115.1(2) . .
C22 C21 N6 116.0(2) . .
C26 C21 N6 123.9(2) . .
C26 C21 C22 120.0(2) . .
C21 C22 H22 119.8 . .
C23 C22 C21 120.5(3) . .
C23 C22 H22 119.8 . .
C22 C23 H23 120.2 . .
C24 C23 C22 119.7(3) . .
C24 C23 H23 120.2 . .
C23 C24 H24 119.8 . .
C23 C24 C25 120.5(3) . .
C25 C24 H24 119.8 . .
C24 C25 H25 119.7 . .
C24 C25 C26 120.5(3) . .
C26 C25 H25 119.7 . .
C21 C26 C25 118.7(3) . .
C21 C26 H26 120.6 . .
C25 C26 H26 120.6 . .

loop_
_geom_bond_atom_site_label_1
_geom_bond_atom_site_label_2
_geom_bond_distance
_geom_bond_site_symmetry_2
Cl1 C5 1.731(3) .
O1 C6 1.213(3) .
O2 C7 1.216(3) .
N1 C1 1.345(4) .
N1 C5 1.317(4) .
N2 H2 0.8600 .
N2 C6 1.370(3) .
N2 C7 1.400(3) .
N3 H3 0.8600 .
N3 C7 1.336(3) .
N3 C8 1.414(3) .
C1 H1 0.9300 .
C1 C2 1.358(4) .
C2 H2A 0.9300 .
C2 C3 1.377(4) .
C3 H3A 0.9300 .
C3 C4 1.382(3) .
C4 C5 1.396(3) .
C4 C6 1.496(3) .
C8 C9 1.388(4) .
C8 C13 1.384(4) .
C9 H9 0.9300 .
C9 C10 1.386(4) .
C10 H10 0.9300 .
C10 C11 1.362(4) .
C11 H11 0.9300 .
C11 C12 1.371(4) .
C12 H12 0.9300 .
C12 C13 1.380(4) .
C13 H13 0.9300 .
Cl2 C18 1.737(3) .
O3 C19 1.221(3) .
O4 C20 1.220(3) .
N4 C14 1.328(4) .
N4 C18 1.311(4) .
N5 H5 0.8600 .
N5 C19 1.366(3) .
N5 C20 1.400(3) .
N6 H6 0.8600 .
N6 C20 1.340(3) .
N6 C21 1.413(3) .
C14 H14 0.9300 .
C14 C15 1.366(5) .
C15 H15 0.9300 .
C15 C16 1.379(4) .
C16 H16 0.9300 .
C16 C17 1.385(3) .
C17 C18 1.385(4) .
C17 C19 1.489(4) .
C21 C22 1.387(4) .
C21 C26 1.378(4) .
C22 H22 0.9300 .
C22 C23 1.370(4) .
C23 H23 0.9300 .
C23 C24 1.364(5) .
C24 H24 0.9300 .
C24 C25 1.375(4) .
C25 H25 0.9300 .
C25 C26 1.388(4) .
C26 H26 0.9300 .

loop_
_geom_hbond_atom_site_label_D
_geom_hbond_atom_site_label_H
_geom_hbond_atom_site_label_A
_geom_hbond_distance_DH
_geom_hbond_distance_HA
_geom_hbond_distance_DA
_geom_hbond_angle_DHA
_geom_hbond_site_symmetry_A
N2 H2 O4 0.86 2.05 2.900(3) 170.3 .
N3 H3 O1 0.86 1.94 2.645(3) 138.3 .
C9 H9 O2 0.93 2.32 2.889(3) 119.3 .
N5 H5 O2 0.86 1.95 2.799(3) 169.9 .
N6 H6 O3 0.86 1.93 2.643(3) 139.5 .
C26 H26 O4 0.93 2.33 2.916(3) 120.6 .

loop_
_geom_torsion_atom_site_label_1
_geom_torsion_atom_site_label_2
_geom_torsion_atom_site_label_3
_geom_torsion_atom_site_label_4
_geom_torsion
_geom_torsion_site_symmetry_1
_geom_torsion_site_symmetry_2
_geom_torsion_site_symmetry_3
_geom_torsion_site_symmetry_4
N1 C1 C2 C3 -2.0(5) . . . .
N3 C8 C9 C10 -178.3(3) . . . .
N3 C8 C13 C12 177.7(3) . . . .
C1 N1 C5 Cl1 -177.6(2) . . . .
C1 N1 C5 C4 0.3(4) . . . .
C1 C2 C3 C4 -0.2(4) . . . .
C2 C3 C4 C5 2.2(4) . . . .
C2 C3 C4 C6 -172.7(3) . . . .
C3 C4 C5 Cl1 175.4(2) . . . .
C3 C4 C5 N1 -2.4(4) . . . .
C3 C4 C6 O1 140.9(3) . . . .
C3 C4 C6 N2 -35.4(4) . . . .
C5 N1 C1 C2 1.9(5) . . . .
C5 C4 C6 O1 -33.6(4) . . . .
C5 C4 C6 N2 150.1(3) . . . .
C6 N2 C7 O2 -177.3(3) . . . .
C6 N2 C7 N3 2.2(4) . . . .
C6 C4 C5 Cl1 -9.8(4) . . . .
C6 C4 C5 N1 172.4(3) . . . .
C7 N2 C6 O1 -6.4(4) . . . .
C7 N2 C6 C4 169.9(2) . . . .
C7 N3 C8 C9 -12.4(4) . . . .
C7 N3 C8 C13 168.9(3) . . . .
C8 N3 C7 O2 0.7(5) . . . .
C8 N3 C7 N2 -178.7(2) . . . .
C8 C9 C10 C11 0.7(5) . . . .
C9 C8 C13 C12 -1.0(4) . . . .
C9 C10 C11 C12 -1.0(5) . . . .
C10 C11 C12 C13 0.4(5) . . . .
C11 C12 C13 C8 0.7(5) . . . .
C13 C8 C9 C10 0.3(4) . . . .
N4 C14 C15 C16 1.9(6) . . . .
N6 C21 C22 C23 -176.4(3) . . . .
N6 C21 C26 C25 177.0(3) . . . .
C14 N4 C18 Cl2 177.4(3) . . . .
C14 N4 C18 C17 0.6(5) . . . .
C14 C15 C16 C17 -0.1(5) . . . .
C15 C16 C17 C18 -1.3(4) . . . .
C15 C16 C17 C19 175.6(3) . . . .
C16 C17 C18 Cl2 -175.6(2) . . . .
C16 C17 C18 N4 1.1(4) . . . .
C16 C17 C19 O3 -133.6(3) . . . .
C16 C17 C19 N5 44.6(4) . . . .
C18 N4 C14 C15 -2.1(5) . . . .
C18 C17 C19 O3 43.0(4) . . . .
C18 C17 C19 N5 -138.7(3) . . . .
C19 N5 C20 O4 179.2(3) . . . .
C19 N5 C20 N6 -1.0(4) . . . .
C19 C17 C18 Cl2 7.6(4) . . . .
C19 C17 C18 N4 -175.7(3) . . . .
C20 N5 C19 O3 -2.7(4) . . . .
C20 N5 C19 C17 179.1(2) . . . .
C20 N6 C21 C22 -171.0(3) . . . .
C20 N6 C21 C26 10.5(5) . . . .
C21 N6 C20 O4 -0.2(5) . . . .
C21 N6 C20 N5 180.0(2) . . . .
C21 C22 C23 C24 -1.0(5) . . . .
C22 C21 C26 C25 -1.4(5) . . . .
C22 C23 C24 C25 -0.9(6) . . . .
C23 C24 C25 C26 1.6(6) . . . .
C24 C25 C26 C21 -0.4(6) . . . .
C26 C21 C22 C23 2.2(4) . . . .
